data_7716336
loop_
_publ_author_name
'Kaplanai, Entzy'
'Tzouras, Nikolaos V.'
'Tsoureas, Nikolaos'
'Bracho Pozsoni, Nestor'
'Bhandary, Subhrajyoti'
'Van Hecke, Kristof'
'Nolan, Steven P.'
'Vougioukalakis, Georgios C.'

_publ_section_title
;
 Synthesis of N-heterocyclic carbene (NHC)-Au/Ag/Cu benzotriazolyl
 complexes and their catalytic activity in propargylamide
 cycloisomerization and carbonyl hydrosilylation reactions.
;
_journal_issue 26
_journal_name_full 'Dalton transactions (Cambridge, England : 2003)'
_journal_page_first 11001
_journal_page_last 11008
_journal_paper_doi 10.1039/d4dt01414f
_journal_volume 53
_journal_year 2024
_chemical_formula_moiety 'C33 H42 Cu N5'
_chemical_formula_sum 'C33 H42 Cu N5'
_chemical_formula_weight 572.25
_chemical_name_systematic 6b
_space_group_crystal_system orthorhombic
_space_group_IT_number 33
_space_group_name_Hall 'P 2c -2n'
_space_group_name_H-M_alt 'P n a 21'
_atom_sites_solution_hydrogens geom
_audit_creation_date 2024-02-18
_audit_creation_method
;
Olex2 1.5
(compiled 2023.08.24 svn.re1ec1418 for OlexSys, GUI svn.r6817)
;
_audit_update_record
;
2024-02-19 deposited with the CCDC.	2024-06-10 downloaded from the CCDC.
;
_cell_angle_alpha 90
_cell_angle_beta 90
_cell_angle_gamma 90
_cell_formula_units_Z 4
_cell_length_a 16.4504(11)
_cell_length_b 12.4536(8)
_cell_length_c 15.0423(10)
_cell_measurement_reflns_used 9719
_cell_measurement_temperature 100.00
_cell_measurement_theta_max 29.106
_cell_measurement_theta_min 2.458
_cell_volume 3081.7(4)
_computing_cell_refinement 'SAINT V8.40B (Bruker AXS Inc, 2016)'
_computing_data_collection 'APEX4 (Bruker AXS Inc, 2021)'
_computing_data_reduction 'SAINT V8.40B (Bruker AXS Inc, 2016)'
_computing_molecular_graphics 'Olex2 1.5 (Dolomanov et al., 2009)'
_computing_publication_material 'Olex2 1.5 (Dolomanov et al., 2009)'
_computing_structure_refinement 'XL  (Sheldrick, 2008)'
_computing_structure_solution 'SHELXT 2018/2 (Sheldrick, 2018)'
_diffrn_ambient_temperature 100.00
_diffrn_measured_fraction_theta_full 1.000
_diffrn_measured_fraction_theta_max 0.999
_diffrn_measurement_device_type 'Bruker D8-Venture with Photon-III'
_diffrn_measurement_method '/f and /w scans'
_diffrn_radiation_type MoK\a
_diffrn_radiation_wavelength 0.71073
_diffrn_reflns_av_R_equivalents 0.0538
_diffrn_reflns_av_unetI/netI 0.0315
_diffrn_reflns_Laue_measured_fraction_full 1.000
_diffrn_reflns_Laue_measured_fraction_max 0.999
_diffrn_reflns_limit_h_max 22
_diffrn_reflns_limit_h_min -22
_diffrn_reflns_limit_k_max 17
_diffrn_reflns_limit_k_min -17
_diffrn_reflns_limit_l_max 20
_diffrn_reflns_limit_l_min -20
_diffrn_reflns_number 89547
_diffrn_reflns_point_group_measured_fraction_full 0.999
_diffrn_reflns_point_group_measured_fraction_max 0.999
_diffrn_reflns_theta_full 25.242
_diffrn_reflns_theta_max 29.151
_diffrn_reflns_theta_min 2.051
_exptl_absorpt_coefficient_mu 0.738
_exptl_absorpt_correction_T_max 1.0000
_exptl_absorpt_correction_T_min 0.9453
_exptl_absorpt_correction_type multi-scan
_exptl_absorpt_process_details
;
SADABS-2016/2 (Bruker,2016/2) was used for absorption correction.
wR2(int) was 0.0905 before and 0.0721 after correction.
The Ratio of minimum to maximum transmission is 0.9453.
The \l/2 correction factor is Not present.
;
_exptl_crystal_colour colourless
_exptl_crystal_colour_primary colourless
_exptl_crystal_density_diffrn 1.233
_exptl_crystal_description block
_exptl_crystal_F_000 1216
_exptl_crystal_recrystallization_method 'Re-crystallisation from solvent: CHCl3, n-pentane'
_exptl_crystal_size_max 0.14
_exptl_crystal_size_mid 0.13
_exptl_crystal_size_min 0.082
_refine_diff_density_max 0.269
_refine_diff_density_min -0.159
_refine_diff_density_rms 0.041
_refine_ls_abs_structure_details
;
 Refined as an inversion twin.
;
_refine_ls_abs_structure_Flack 0.011(9)
_refine_ls_extinction_method none
_refine_ls_goodness_of_fit_ref 1.017
_refine_ls_hydrogen_treatment constr
_refine_ls_matrix_type full
_refine_ls_number_parameters 361
_refine_ls_number_reflns 8294
_refine_ls_number_restraints 1
_refine_ls_restrained_S_all 1.017
_refine_ls_R_factor_all 0.0288
_refine_ls_R_factor_gt 0.0249
_refine_ls_shift/su_max 0.001
_refine_ls_shift/su_mean 0.000
_refine_ls_structure_factor_coef Fsqd
_refine_ls_weighting_details 'w=1/[\s^2^(Fo^2^)+(0.0304P)^2^+0.7107P] where P=(Fo^2^+2Fc^2^)/3'
_refine_ls_weighting_scheme calc
_refine_ls_wR_factor_gt 0.0620
_refine_ls_wR_factor_ref 0.0647
_reflns_Friedel_coverage 0.928
_reflns_Friedel_fraction_full 0.997
_reflns_Friedel_fraction_max 0.998
_reflns_number_gt 7753
_reflns_number_total 8294
_reflns_threshold_expression 'I > 2\s(I)'
_cod_data_source_file d4dt01414f2.cif
_cod_data_source_block 6b
_cod_depositor_comments 'Adding full bibliography for 7716334--7716337.cif.'
_cod_database_code 7716336
_shelx_shelxl_version_number 2019/1
_shelx_space_group_comment
;
The symmetry employed for this shelxl refinement is uniquely defined
by the following loop, which should always be used as a source of
symmetry information in preference to the above space-group names.
They are only intended as comments.
;
_shelx_estimated_absorpt_t_max 0.942
_shelx_estimated_absorpt_t_min 0.904
_olex2_refinement_description
;
1. Twinned data refinement
 Scales: 0.98885
 0.01115
2.a Ternary CH refined with riding coordinates:
 C25(H25), C13(H13), C10(H10), C16(H16)
2.b Secondary CH2 refined with riding coordinates:
 C3(H3A,H3B), C2(H2A,H2B)
2.c Aromatic/amide H refined with riding coordinates:
 C21(H21), C22(H22), C23(H23), C6(H6), C34(H34), C7(H7), C31(H31), C33(H33),
 C8(H8), C32(H32)
2.d Idealised Me refined as rotating group:
 C14(H14A,H14B,H14C), C28(H28A,H28B,H28C), C27(H27A,H27B,H27C), C12(H12A,H12B,
 H12C), C17(H17A,H17B,H17C), C15(H15A,H15B,H15C), C11(H11A,H11B,H11C), C18(H18A,
 H18B,H18C)
;
_olex2_submission_special_instructions 'No special instructions were received'

loop_
_space_group_symop_operation_xyz
'x, y, z'
'-x, -y, z+1/2'
'x+1/2, -y+1/2, z'
'-x+1/2, y+1/2, z+1/2'

loop_
_atom_site_label
_atom_site_type_symbol
_atom_site_fract_x
_atom_site_fract_y
_atom_site_fract_z
_atom_site_U_iso_or_equiv
_atom_site_adp_type
_atom_site_occupancy
_atom_site_site_symmetry_order
_atom_site_calc_flag
_atom_site_refinement_flags_posn
_atom_site_refinement_flags_adp
_atom_site_refinement_flags_occupancy
_atom_site_disorder_assembly
_atom_site_disorder_group
Cu1 Cu 0.39858(2) 0.55505(2) 0.53862(2) 0.01749(6) Uani 1 1 d . . . . .
N1 N 0.33172(10) 0.53267(14) 0.63666(12) 0.0197(3) Uani 1 1 d . . . . .
N4 N 0.52852(10) 0.62021(13) 0.42069(11) 0.0163(3) Uani 1 1 d . . . . .
N2 N 0.34441(11) 0.57680(15) 0.71773(12) 0.0237(4) Uani 1 1 d . . . . .
N5 N 0.42712(10) 0.54610(13) 0.35209(11) 0.0161(3) Uani 1 1 d . . . . .
N3 N 0.28332(14) 0.55413(16) 0.77197(14) 0.0276(5) Uani 1 1 d . . . . .
C21 C 0.21610(12) 0.46328(17) 0.29770(15) 0.0215(4) Uani 1 1 d . . . . .
H21 H 0.166283 0.494428 0.278843 0.026 Uiso 1 1 calc R U . . .
C20 C 0.28383(13) 0.52884(18) 0.31081(15) 0.0187(4) Uani 1 1 d . . . . .
C29 C 0.25933(12) 0.47975(16) 0.63897(14) 0.0206(4) Uani 1 1 d . . . . .
C5 C 0.64293(11) 0.60831(14) 0.52279(12) 0.0168(4) Uani 1 1 d . . . . .
C22 C 0.22037(12) 0.35290(17) 0.31182(15) 0.0227(4) Uani 1 1 d . . . . .
H22 H 0.173756 0.309428 0.302112 0.027 Uiso 1 1 calc R U . . .
C4 C 0.57663(11) 0.66758(15) 0.48951(13) 0.0162(3) Uani 1 1 d . . . . .
C30 C 0.22887(14) 0.49307(18) 0.72517(16) 0.0257(4) Uani 1 1 d . . . . .
C25 C 0.27900(12) 0.65016(16) 0.29842(15) 0.0206(4) Uani 1 1 d . . . . .
H25 H 0.333468 0.675190 0.277399 0.025 Uiso 1 1 calc R U . . .
C3 C 0.55003(12) 0.63338(17) 0.32585(13) 0.0195(4) Uani 1 1 d . . . . .
H3A H 0.606263 0.609052 0.313869 0.023 Uiso 1 1 calc R U . . .
H3B H 0.544066 0.708957 0.306511 0.023 Uiso 1 1 calc R U . . .
C23 C 0.29250(12) 0.30618(16) 0.34001(15) 0.0213(4) Uani 1 1 d . . . . .
H23 H 0.294815 0.230812 0.349402 0.026 Uiso 1 1 calc R U . . .
C2 C 0.48736(12) 0.56041(17) 0.28032(14) 0.0199(4) Uani 1 1 d . . . . .
H2A H 0.462985 0.595602 0.227665 0.024 Uiso 1 1 calc R U . . .
H2B H 0.511715 0.491053 0.262295 0.024 Uiso 1 1 calc R U . . .
C14 C 0.74775(13) 0.46393(19) 0.48839(16) 0.0263(4) Uani 1 1 d . . . . .
H14A H 0.776707 0.514442 0.449756 0.039 Uiso 1 1 calc R U . . .
H14B H 0.753518 0.390972 0.464800 0.039 Uiso 1 1 calc R U . . .
H14C H 0.770733 0.467069 0.548436 0.039 Uiso 1 1 calc R U . . .
C28 C 0.21616(14) 0.68526(18) 0.22920(16) 0.0270(5) Uani 1 1 d . . . . .
H28A H 0.225520 0.646251 0.173553 0.041 Uiso 1 1 calc R U . . .
H28B H 0.221350 0.762583 0.218518 0.041 Uiso 1 1 calc R U . . .
H28C H 0.161396 0.669414 0.251227 0.041 Uiso 1 1 calc R U . . .
C19 C 0.35600(11) 0.47927(16) 0.33988(13) 0.0169(4) Uani 1 1 d . . . . .
C13 C 0.65784(12) 0.49399(16) 0.49177(14) 0.0190(4) Uani 1 1 d . . . . .
H13 H 0.635205 0.486791 0.430359 0.023 Uiso 1 1 calc R U . . .
C10 C 0.48547(13) 0.83452(18) 0.48783(18) 0.0288(5) Uani 1 1 d . . . . .
H10 H 0.457262 0.790625 0.441485 0.035 Uiso 1 1 calc R U . . .
C1 C 0.45585(11) 0.57429(15) 0.43180(13) 0.0156(3) Uani 1 1 d . . . . .
C6 C 0.69102(12) 0.65545(16) 0.58785(14) 0.0202(4) Uani 1 1 d . . . . .
H6 H 0.735282 0.616356 0.612289 0.024 Uiso 1 1 calc R U . . .
C9 C 0.55890(11) 0.77162(15) 0.52009(13) 0.0202(4) Uani 1 1 d . . . . .
C34 C 0.21647(14) 0.42293(17) 0.57322(18) 0.0286(5) Uani 1 1 d . . . . .
H34 H 0.237305 0.414531 0.514733 0.034 Uiso 1 1 calc R U . . .
C27 C 0.26178(14) 0.70575(18) 0.38767(16) 0.0271(4) Uani 1 1 d . . . . .
H27A H 0.208265 0.683583 0.409642 0.041 Uiso 1 1 calc R U . . .
H27B H 0.262515 0.783792 0.379381 0.041 Uiso 1 1 calc R U . . .
H27C H 0.303576 0.685308 0.430900 0.041 Uiso 1 1 calc R U . . .
C16 C 0.43966(13) 0.31396(17) 0.38646(17) 0.0252(4) Uani 1 1 d . . . . .
H16 H 0.482323 0.370515 0.393574 0.030 Uiso 1 1 calc R U . . .
C7 C 0.67531(13) 0.75910(17) 0.61774(15) 0.0222(4) Uani 1 1 d . . . . .
H7 H 0.709718 0.790902 0.661093 0.027 Uiso 1 1 calc R U . . .
C31 C 0.15380(16) 0.4486(2) 0.7490(2) 0.0367(6) Uani 1 1 d . . . . .
H31 H 0.132597 0.457042 0.807339 0.044 Uiso 1 1 calc R U . . .
C24 C 0.36188(12) 0.36878(16) 0.35477(14) 0.0193(4) Uani 1 1 d . . . . .
C33 C 0.14298(15) 0.38024(18) 0.5979(2) 0.0398(7) Uani 1 1 d . . . . .
H33 H 0.112032 0.341401 0.555404 0.048 Uiso 1 1 calc R U . . .
C12 C 0.42619(18) 0.8514(3) 0.5653(2) 0.0530(9) Uani 1 1 d . . . . .
H12A H 0.414409 0.782164 0.593477 0.080 Uiso 1 1 calc R U . . .
H12B H 0.375608 0.882958 0.542936 0.080 Uiso 1 1 calc R U . . .
H12C H 0.450707 0.899885 0.609095 0.080 Uiso 1 1 calc R U . . .
C17 C 0.42615(16) 0.2615(2) 0.4774(2) 0.0365(6) Uani 1 1 d . . . . .
H17A H 0.407305 0.315728 0.519876 0.055 Uiso 1 1 calc R U . . .
H17B H 0.477355 0.230359 0.498552 0.055 Uiso 1 1 calc R U . . .
H17C H 0.385160 0.204735 0.472042 0.055 Uiso 1 1 calc R U . . .
C15 C 0.61209(14) 0.41585(18) 0.5521(2) 0.0325(6) Uani 1 1 d . . . . .
H15A H 0.633799 0.420636 0.612622 0.049 Uiso 1 1 calc R U . . .
H15B H 0.618956 0.342481 0.529746 0.049 Uiso 1 1 calc R U . . .
H15C H 0.554182 0.434316 0.552546 0.049 Uiso 1 1 calc R U . . .
C8 C 0.60981(13) 0.81600(16) 0.58461(15) 0.0229(4) Uani 1 1 d . . . . .
H8 H 0.599292 0.886385 0.606082 0.028 Uiso 1 1 calc R U . . .
C11 C 0.51054(19) 0.94064(19) 0.4457(2) 0.0457(8) Uani 1 1 d . . . . .
H11A H 0.538472 0.985022 0.489948 0.069 Uiso 1 1 calc R U . . .
H11B H 0.462090 0.978451 0.424287 0.069 Uiso 1 1 calc R U . . .
H11C H 0.547200 0.926739 0.395613 0.069 Uiso 1 1 calc R U . . .
C32 C 0.11198(15) 0.3926(2) 0.6855(3) 0.0449(8) Uani 1 1 d . . . . .
H32 H 0.061079 0.361320 0.700230 0.054 Uiso 1 1 calc R U . . .
C18 C 0.47025(15) 0.2329(2) 0.3182(2) 0.0398(6) Uani 1 1 d . . . . .
H18A H 0.428756 0.177627 0.308660 0.060 Uiso 1 1 calc R U . . .
H18B H 0.520252 0.199290 0.340041 0.060 Uiso 1 1 calc R U . . .
H18C H 0.481379 0.269775 0.261899 0.060 Uiso 1 1 calc R U . . .

loop_
_atom_site_aniso_label
_atom_site_aniso_U_11
_atom_site_aniso_U_22
_atom_site_aniso_U_33
_atom_site_aniso_U_23
_atom_site_aniso_U_13
_atom_site_aniso_U_12
Cu1 0.01640(10) 0.01980(10) 0.01625(10) 0.00116(11) 0.00179(11) -0.00096(7)
N1 0.0198(8) 0.0216(8) 0.0176(8) 0.0009(6) 0.0005(6) 0.0016(6)
N4 0.0154(7) 0.0170(7) 0.0164(8) 0.0003(6) 0.0000(6) -0.0029(6)
N2 0.0253(9) 0.0266(9) 0.0193(9) -0.0006(7) -0.0047(7) 0.0069(7)
N5 0.0130(7) 0.0186(7) 0.0169(8) -0.0003(6) 0.0009(6) -0.0031(6)
N3 0.0305(11) 0.0345(11) 0.0178(10) 0.0034(8) 0.0023(8) 0.0125(8)
C21 0.0142(8) 0.0259(10) 0.0243(10) -0.0046(8) -0.0012(8) 0.0008(7)
C20 0.0178(9) 0.0200(9) 0.0182(10) -0.0035(8) 0.0018(8) 0.0013(7)
C29 0.0217(9) 0.0167(9) 0.0235(10) 0.0035(8) 0.0029(8) 0.0037(7)
C5 0.0151(7) 0.0166(8) 0.0186(11) 0.0010(7) 0.0013(7) -0.0004(6)
C22 0.0164(8) 0.0254(10) 0.0261(11) -0.0044(8) 0.0004(8) -0.0061(7)
C4 0.0148(8) 0.0168(8) 0.0170(9) -0.0001(7) -0.0003(7) -0.0020(7)
C30 0.0257(10) 0.0233(10) 0.0280(11) 0.0090(9) 0.0078(9) 0.0094(8)
C25 0.0195(9) 0.0184(9) 0.0239(10) -0.0014(8) 0.0011(8) 0.0018(7)
C3 0.0176(8) 0.0229(9) 0.0181(9) 0.0025(8) 0.0008(7) -0.0040(7)
C23 0.0209(9) 0.0183(9) 0.0248(10) -0.0025(8) 0.0001(8) -0.0025(7)
C2 0.0168(8) 0.0266(10) 0.0165(9) -0.0011(8) 0.0020(7) -0.0044(7)
C14 0.0239(10) 0.0314(11) 0.0237(11) -0.0025(9) -0.0017(8) 0.0068(8)
C28 0.0271(11) 0.0260(10) 0.0279(11) -0.0009(9) -0.0018(9) 0.0079(8)
C19 0.0143(8) 0.0184(9) 0.0181(9) -0.0035(7) 0.0007(7) -0.0030(7)
C13 0.0194(9) 0.0186(9) 0.0191(10) -0.0015(7) -0.0016(7) 0.0019(7)
C10 0.0227(10) 0.0214(10) 0.0424(14) -0.0054(9) -0.0107(9) 0.0048(8)
C1 0.0144(8) 0.0142(8) 0.0183(9) 0.0007(7) 0.0001(7) 0.0005(6)
C6 0.0191(9) 0.0221(9) 0.0196(10) 0.0018(8) -0.0026(7) 0.0004(7)
C9 0.0180(8) 0.0157(8) 0.0269(12) -0.0014(7) -0.0025(7) 0.0004(6)
C34 0.0287(11) 0.0195(10) 0.0376(12) -0.0028(9) -0.0026(9) 0.0016(8)
C27 0.0290(11) 0.0246(10) 0.0277(11) -0.0068(9) 0.0010(9) 0.0050(8)
C16 0.0188(9) 0.0184(9) 0.0384(12) 0.0011(9) -0.0050(9) -0.0009(7)
C7 0.0240(9) 0.0218(9) 0.0208(10) -0.0025(8) -0.0043(8) -0.0048(7)
C31 0.0316(12) 0.0328(13) 0.0456(16) 0.0192(11) 0.0189(11) 0.0085(10)
C24 0.0163(9) 0.0207(9) 0.0211(10) -0.0014(8) -0.0009(7) -0.0011(7)
C33 0.0296(12) 0.0174(10) 0.072(2) 0.0014(12) -0.0117(13) -0.0013(9)
C12 0.0344(14) 0.0576(18) 0.067(2) -0.0082(15) 0.0023(13) 0.0225(13)
C17 0.0300(11) 0.0304(12) 0.0490(16) 0.0115(11) -0.0135(11) -0.0038(10)
C15 0.0297(10) 0.0212(9) 0.0466(19) 0.0084(11) 0.0002(11) -0.0018(8)
C8 0.0254(10) 0.0176(9) 0.0258(11) -0.0047(8) -0.0015(8) -0.0018(7)
C11 0.0490(16) 0.0241(11) 0.064(2) 0.0074(12) -0.0309(15) -0.0002(11)
C32 0.0259(12) 0.0288(13) 0.080(2) 0.0220(14) 0.0124(13) 0.0011(10)
C18 0.0263(11) 0.0323(13) 0.0608(18) -0.0106(12) -0.0032(11) 0.0086(10)

loop_
_atom_type_symbol
_atom_type_description
_atom_type_scat_dispersion_real
_atom_type_scat_dispersion_imag
_atom_type_scat_source
C C 0.0033 0.0016 'International Tables Vol C Tables 4.2.6.8 and 6.1.1.4'
H H 0.0000 0.0000 'International Tables Vol C Tables 4.2.6.8 and 6.1.1.4'
Cu Cu 0.3201 1.2651 'International Tables Vol C Tables 4.2.6.8 and 6.1.1.4'
N N 0.0061 0.0033 'International Tables Vol C Tables 4.2.6.8 and 6.1.1.4'

loop_
_geom_angle_atom_site_label_1
_geom_angle_atom_site_label_2
_geom_angle_atom_site_label_3
_geom_angle
_geom_angle_site_symmetry_1
_geom_angle_site_symmetry_3
_geom_angle_publ_flag
N1 Cu1 C1 173.60(8) . . ?
N2 N1 Cu1 124.19(14) . . ?
N2 N1 C29 107.97(17) . . ?
C29 N1 Cu1 127.57(15) . . ?
C4 N4 C3 121.33(15) . . ?
C1 N4 C4 125.54(17) . . ?
C1 N4 C3 112.47(16) . . ?
N3 N2 N1 110.56(18) . . ?
C19 N5 C2 121.27(16) . . ?
C1 N5 C2 112.79(16) . . ?
C1 N5 C19 123.44(17) . . ?
N2 N3 C30 107.3(2) . . ?
C20 C21 H21 119.5 . . ?
C22 C21 H21 119.5 . . ?
C22 C21 C20 121.04(19) . . ?
C21 C20 C25 121.40(19) . . ?
C21 C20 C19 117.44(19) . . ?
C19 C20 C25 121.10(18) . . ?
N1 C29 C30 106.22(19) . . ?
N1 C29 C34 131.6(2) . . ?
C30 C29 C34 122.1(2) . . ?
C4 C5 C13 120.47(16) . . ?
C6 C5 C4 118.03(17) . . ?
C6 C5 C13 121.40(16) . . ?
C21 C22 H22 119.9 . . ?
C23 C22 C21 120.23(18) . . ?
C23 C22 H22 119.9 . . ?
C5 C4 N4 118.00(16) . . ?
C9 C4 N4 120.15(17) . . ?
C9 C4 C5 121.82(17) . . ?
N3 C30 C29 107.9(2) . . ?
N3 C30 C31 131.7(2) . . ?
C29 C30 C31 120.4(2) . . ?
C20 C25 H25 107.5 . . ?
C20 C25 C28 113.66(18) . . ?
C20 C25 C27 110.44(19) . . ?
C28 C25 H25 107.5 . . ?
C28 C25 C27 109.94(17) . . ?
C27 C25 H25 107.5 . . ?
N4 C3 H3A 111.4 . . ?
N4 C3 H3B 111.4 . . ?
N4 C3 C2 101.77(15) . . ?
H3A C3 H3B 109.3 . . ?
C2 C3 H3A 111.4 . . ?
C2 C3 H3B 111.4 . . ?
C22 C23 H23 119.6 . . ?
C22 C23 C24 120.80(19) . . ?
C24 C23 H23 119.6 . . ?
N5 C2 C3 101.30(16) . . ?
N5 C2 H2A 111.5 . . ?
N5 C2 H2B 111.5 . . ?
C3 C2 H2A 111.5 . . ?
C3 C2 H2B 111.5 . . ?
H2A C2 H2B 109.3 . . ?
H14A C14 H14B 109.5 . . ?
H14A C14 H14C 109.5 . . ?
H14B C14 H14C 109.5 . . ?
C13 C14 H14A 109.5 . . ?
C13 C14 H14B 109.5 . . ?
C13 C14 H14C 109.5 . . ?
C25 C28 H28A 109.5 . . ?
C25 C28 H28B 109.5 . . ?
C25 C28 H28C 109.5 . . ?
H28A C28 H28B 109.5 . . ?
H28A C28 H28C 109.5 . . ?
H28B C28 H28C 109.5 . . ?
C20 C19 N5 117.97(18) . . ?
C24 C19 N5 119.33(17) . . ?
C24 C19 C20 122.68(18) . . ?
C5 C13 C14 113.38(17) . . ?
C5 C13 H13 107.9 . . ?
C5 C13 C15 109.58(18) . . ?
C14 C13 H13 107.9 . . ?
C14 C13 C15 109.92(17) . . ?
C15 C13 H13 107.9 . . ?
C9 C10 H10 108.0 . . ?
C9 C10 C12 109.5(2) . . ?
C9 C10 C11 111.41(19) . . ?
C12 C10 H10 108.0 . . ?
C11 C10 H10 108.0 . . ?
C11 C10 C12 111.7(2) . . ?
N4 C1 Cu1 127.63(15) . . ?
N4 C1 N5 108.48(17) . . ?
N5 C1 Cu1 123.85(14) . . ?
C5 C6 H6 119.5 . . ?
C5 C6 C7 120.95(18) . . ?
C7 C6 H6 119.5 . . ?
C4 C9 C10 122.39(18) . . ?
C8 C9 C4 117.91(18) . . ?
C8 C9 C10 119.67(18) . . ?
C29 C34 H34 121.7 . . ?
C33 C34 C29 116.5(2) . . ?
C33 C34 H34 121.7 . . ?
C25 C27 H27A 109.5 . . ?
C25 C27 H27B 109.5 . . ?
C25 C27 H27C 109.5 . . ?
H27A C27 H27B 109.5 . . ?
H27A C27 H27C 109.5 . . ?
H27B C27 H27C 109.5 . . ?
C24 C16 H16 107.9 . . ?
C24 C16 C17 110.36(19) . . ?
C17 C16 H16 107.9 . . ?
C18 C16 H16 107.9 . . ?
C18 C16 C24 111.2(2) . . ?
C18 C16 C17 111.5(2) . . ?
C6 C7 H7 119.9 . . ?
C8 C7 C6 120.26(19) . . ?
C8 C7 H7 119.9 . . ?
C30 C31 H31 121.1 . . ?
C32 C31 C30 117.8(3) . . ?
C32 C31 H31 121.1 . . ?
C23 C24 C16 118.94(18) . . ?
C19 C24 C23 117.80(18) . . ?
C19 C24 C16 123.26(17) . . ?
C34 C33 H33 119.1 . . ?
C34 C33 C32 121.7(3) . . ?
C32 C33 H33 119.1 . . ?
C10 C12 H12A 109.5 . . ?
C10 C12 H12B 109.5 . . ?
C10 C12 H12C 109.5 . . ?
H12A C12 H12B 109.5 . . ?
H12A C12 H12C 109.5 . . ?
H12B C12 H12C 109.5 . . ?
C16 C17 H17A 109.5 . . ?
C16 C17 H17B 109.5 . . ?
C16 C17 H17C 109.5 . . ?
H17A C17 H17B 109.5 . . ?
H17A C17 H17C 109.5 . . ?
H17B C17 H17C 109.5 . . ?
C13 C15 H15A 109.5 . . ?
C13 C15 H15B 109.5 . . ?
C13 C15 H15C 109.5 . . ?
H15A C15 H15B 109.5 . . ?
H15A C15 H15C 109.5 . . ?
H15B C15 H15C 109.5 . . ?
C9 C8 H8 119.5 . . ?
C7 C8 C9 121.01(19) . . ?
C7 C8 H8 119.5 . . ?
C10 C11 H11A 109.5 . . ?
C10 C11 H11B 109.5 . . ?
C10 C11 H11C 109.5 . . ?
H11A C11 H11B 109.5 . . ?
H11A C11 H11C 109.5 . . ?
H11B C11 H11C 109.5 . . ?
C31 C32 C33 121.5(2) . . ?
C31 C32 H32 119.3 . . ?
C33 C32 H32 119.3 . . ?
C16 C18 H18A 109.5 . . ?
C16 C18 H18B 109.5 . . ?
C16 C18 H18C 109.5 . . ?
H18A C18 H18B 109.5 . . ?
H18A C18 H18C 109.5 . . ?
H18B C18 H18C 109.5 . . ?

loop_
_geom_bond_atom_site_label_1
_geom_bond_atom_site_label_2
_geom_bond_distance
_geom_bond_site_symmetry_2
_geom_bond_publ_flag
Cu1 N1 1.8608(18) . ?
Cu1 C1 1.878(2) . ?
N1 N2 1.354(3) . ?
N1 C29 1.361(3) . ?
N4 C4 1.430(2) . ?
N4 C3 1.479(3) . ?
N4 C1 1.336(2) . ?
N2 N3 1.325(3) . ?
N5 C2 1.476(3) . ?
N5 C19 1.448(2) . ?
N5 C1 1.336(3) . ?
N3 C30 1.370(3) . ?
C21 H21 0.9500 . ?
C21 C20 1.395(3) . ?
C21 C22 1.393(3) . ?
C20 C25 1.524(3) . ?
C20 C19 1.408(3) . ?
C29 C30 1.400(3) . ?
C29 C34 1.406(3) . ?
C5 C4 1.409(3) . ?
C5 C13 1.518(3) . ?
C5 C6 1.389(3) . ?
C22 H22 0.9500 . ?
C22 C23 1.388(3) . ?
C4 C9 1.406(3) . ?
C30 C31 1.400(3) . ?
C25 H25 1.0000 . ?
C25 C28 1.531(3) . ?
C25 C27 1.537(3) . ?
C3 H3A 0.9900 . ?
C3 H3B 0.9900 . ?
C3 C2 1.535(3) . ?
C23 H23 0.9500 . ?
C23 C24 1.400(3) . ?
C2 H2A 0.9900 . ?
C2 H2B 0.9900 . ?
C14 H14A 0.9800 . ?
C14 H14B 0.9800 . ?
C14 H14C 0.9800 . ?
C14 C13 1.527(3) . ?
C28 H28A 0.9800 . ?
C28 H28B 0.9800 . ?
C28 H28C 0.9800 . ?
C19 C24 1.397(3) . ?
C13 H13 1.0000 . ?
C13 C15 1.529(3) . ?
C10 H10 1.0000 . ?
C10 C9 1.519(3) . ?
C10 C12 1.534(4) . ?
C10 C11 1.523(4) . ?
C6 H6 0.9500 . ?
C6 C7 1.391(3) . ?
C9 C8 1.396(3) . ?
C34 H34 0.9500 . ?
C34 C33 1.372(4) . ?
C27 H27A 0.9800 . ?
C27 H27B 0.9800 . ?
C27 H27C 0.9800 . ?
C16 H16 1.0000 . ?
C16 C24 1.527(3) . ?
C16 C17 1.533(4) . ?
C16 C18 1.526(3) . ?
C7 H7 0.9500 . ?
C7 C8 1.383(3) . ?
C31 H31 0.9500 . ?
C31 C32 1.369(5) . ?
C33 H33 0.9500 . ?
C33 C32 1.420(5) . ?
C12 H12A 0.9800 . ?
C12 H12B 0.9800 . ?
C12 H12C 0.9800 . ?
C17 H17A 0.9800 . ?
C17 H17B 0.9800 . ?
C17 H17C 0.9800 . ?
C15 H15A 0.9800 . ?
C15 H15B 0.9800 . ?
C15 H15C 0.9800 . ?
C8 H8 0.9500 . ?
C11 H11A 0.9800 . ?
C11 H11B 0.9800 . ?
C11 H11C 0.9800 . ?
C32 H32 0.9500 . ?
C18 H18A 0.9800 . ?
C18 H18B 0.9800 . ?
C18 H18C 0.9800 . ?

loop_
_geom_torsion_atom_site_label_1
_geom_torsion_atom_site_label_2
_geom_torsion_atom_site_label_3
_geom_torsion_atom_site_label_4
_geom_torsion
_geom_torsion_site_symmetry_1
_geom_torsion_site_symmetry_2
_geom_torsion_site_symmetry_3
_geom_torsion_site_symmetry_4
_geom_torsion_publ_flag
Cu1 N1 N2 N3 174.57(14) . . . . ?
Cu1 N1 C29 C30 -174.53(14) . . . . ?
Cu1 N1 C29 C34 4.0(3) . . . . ?
N1 N2 N3 C30 0.1(2) . . . . ?
N1 C29 C30 N3 0.5(2) . . . . ?
N1 C29 C30 C31 179.27(19) . . . . ?
N1 C29 C34 C33 -178.8(2) . . . . ?
N4 C4 C9 C10 4.9(3) . . . . ?
N4 C4 C9 C8 -177.28(18) . . . . ?
N4 C3 C2 N5 16.73(19) . . . . ?
N2 N1 C29 C30 -0.4(2) . . . . ?
N2 N1 C29 C34 178.2(2) . . . . ?
N2 N3 C30 C29 -0.3(2) . . . . ?
N2 N3 C30 C31 -179.0(2) . . . . ?
N5 C19 C24 C23 -178.31(18) . . . . ?
N5 C19 C24 C16 2.0(3) . . . . ?
N3 C30 C31 C32 178.4(2) . . . . ?
C21 C20 C25 C28 -30.0(3) . . . . ?
C21 C20 C25 C27 94.2(2) . . . . ?
C21 C20 C19 N5 178.84(19) . . . . ?
C21 C20 C19 C24 0.6(3) . . . . ?
C21 C22 C23 C24 0.1(3) . . . . ?
C20 C21 C22 C23 0.5(3) . . . . ?
C20 C19 C24 C23 -0.1(3) . . . . ?
C20 C19 C24 C16 -179.9(2) . . . . ?
C29 N1 N2 N3 0.2(2) . . . . ?
C29 C30 C31 C32 -0.1(3) . . . . ?
C29 C34 C33 C32 -0.2(3) . . . . ?
C5 C4 C9 C10 -177.21(19) . . . . ?
C5 C4 C9 C8 0.6(3) . . . . ?
C5 C6 C7 C8 1.8(3) . . . . ?
C22 C21 C20 C25 -178.0(2) . . . . ?
C22 C21 C20 C19 -0.8(3) . . . . ?
C22 C23 C24 C19 -0.2(3) . . . . ?
C22 C23 C24 C16 179.5(2) . . . . ?
C4 N4 C3 C2 174.46(16) . . . . ?
C4 N4 C1 Cu1 -2.1(3) . . . . ?
C4 N4 C1 N5 175.68(17) . . . . ?
C4 C5 C13 C14 147.26(18) . . . . ?
C4 C5 C13 C15 -89.5(2) . . . . ?
C4 C5 C6 C7 -1.5(3) . . . . ?
C4 C9 C8 C7 -0.4(3) . . . . ?
C30 C29 C34 C33 -0.4(3) . . . . ?
C30 C31 C32 C33 -0.4(4) . . . . ?
C25 C20 C19 N5 -4.0(3) . . . . ?
C25 C20 C19 C24 177.8(2) . . . . ?
C3 N4 C4 C5 -87.8(2) . . . . ?
C3 N4 C4 C9 90.2(2) . . . . ?
C3 N4 C1 Cu1 -172.84(14) . . . . ?
C3 N4 C1 N5 4.9(2) . . . . ?
C2 N5 C19 C20 -93.2(2) . . . . ?
C2 N5 C19 C24 85.0(2) . . . . ?
C2 N5 C1 Cu1 -174.49(14) . . . . ?
C2 N5 C1 N4 7.7(2) . . . . ?
C19 N5 C2 C3 -178.56(17) . . . . ?
C19 N5 C1 Cu1 -12.3(3) . . . . ?
C19 N5 C1 N4 169.84(17) . . . . ?
C19 C20 C25 C28 153.0(2) . . . . ?
C19 C20 C25 C27 -82.9(2) . . . . ?
C13 C5 C4 N4 -5.2(3) . . . . ?
C13 C5 C4 C9 176.85(18) . . . . ?
C13 C5 C6 C7 -178.02(19) . . . . ?
C10 C9 C8 C7 177.5(2) . . . . ?
C1 N4 C4 C5 102.1(2) . . . . ?
C1 N4 C4 C9 -79.9(2) . . . . ?
C1 N4 C3 C2 -14.3(2) . . . . ?
C1 N5 C2 C3 -15.9(2) . . . . ?
C1 N5 C19 C20 106.0(2) . . . . ?
C1 N5 C19 C24 -75.7(3) . . . . ?
C6 C5 C4 N4 178.24(17) . . . . ?
C6 C5 C4 C9 0.3(3) . . . . ?
C6 C5 C13 C14 -36.3(3) . . . . ?
C6 C5 C13 C15 86.9(2) . . . . ?
C6 C7 C8 C9 -0.8(3) . . . . ?
C34 C29 C30 N3 -178.28(19) . . . . ?
C34 C29 C30 C31 0.5(3) . . . . ?
C34 C33 C32 C31 0.6(4) . . . . ?
C12 C10 C9 C4 114.4(2) . . . . ?
C12 C10 C9 C8 -63.4(3) . . . . ?
C17 C16 C24 C23 -62.2(3) . . . . ?
C17 C16 C24 C19 117.5(2) . . . . ?
C11 C10 C9 C4 -121.6(2) . . . . ?
C11 C10 C9 C8 60.6(3) . . . . ?
C18 C16 C24 C23 62.1(3) . . . . ?
C18 C16 C24 C19 -118.1(2) . . . . ?

loop_
_twin_individual_id
_twin_individual_mass_fraction_refined
1 0.98885
2 0.01115
